data_4509021
loop_
_publ_author_name
'Yakovenko, Andrey A.'
'Gallegos, Jose H.'
'Antipin, Mikhail Yu.'
'Timofeeva, Tatiana V.'

_publ_section_title
;
 Preparation and Crystallography of
 1,2-Bis(chloromercurio)tetrafluorobenzene Adducts with Nitrobenzene and
 Nitrotoluenes
;
_journal_issue 1
_journal_name_full 'Crystal Growth &amp; Design'
_journal_page_first 66
_journal_paper_doi 10.1021/cg8006603
_journal_volume 9
_journal_year 2009
_chemical_formula_moiety 'C7 H7 N O2, 2(C6 Cl2 F4 Hg2)'
_chemical_formula_sum 'C19 H7 Cl4 F8 Hg4 N O2'
_chemical_formula_weight 1377.42
_chemical_name_systematic
; 
 ? 
;
_space_group_IT_number 14
_symmetry_cell_setting monoclinic
_symmetry_space_group_name_Hall '-P 2yn'
_symmetry_space_group_name_H-M 'P 1 21/n 1'
_atom_sites_solution_hydrogens geom
_atom_sites_solution_primary direct
_atom_sites_solution_secondary difmap
_audit_creation_method SHELXL-97
_cell_angle_alpha 90.00
_cell_angle_beta 105.870(3)
_cell_angle_gamma 90.00
_cell_formula_units_Z 4
_cell_length_a 7.0904(13)
_cell_length_b 35.056(7)
_cell_length_c 11.140(2)
_cell_measurement_reflns_used 8310
_cell_measurement_temperature 100(2)
_cell_measurement_theta_max 30.46
_cell_measurement_theta_min 2.22
_cell_volume 2663.4(9)
_computing_cell_refinement 'SAINT+ ver. 6.2 (Bruker, 2001)'
_computing_data_collection 'APEX2  (Bruker, 2005)'
_computing_data_reduction 'SAINT+ ver. 6.2 (Bruker, 2001)'
_computing_molecular_graphics 'SHELXTL ver. 6.12 (Sheldrick, 2001)'
_computing_publication_material 'SHELXTL ver. 6.12 (Sheldrick, 2001)'
_computing_structure_refinement 'SHELXTL ver. 6.12 (Sheldrick, 2001)'
_computing_structure_solution 'SHELXTL ver. 6.12 (Sheldrick, 2001)'
_diffrn_ambient_temperature 100(2)
_diffrn_measured_fraction_theta_full 0.990
_diffrn_measured_fraction_theta_max 0.990
_diffrn_measurement_device_type 'Bruker SMART APEX II CCD area detector'
_diffrn_measurement_method 'phi and omega scans'
_diffrn_radiation_monochromator graphite
_diffrn_radiation_source 'fine-focus sealed tube'
_diffrn_radiation_type MoK\a
_diffrn_radiation_wavelength 0.71073
_diffrn_reflns_av_R_equivalents 0.0463
_diffrn_reflns_av_sigmaI/netI 0.0413
_diffrn_reflns_limit_h_max 9
_diffrn_reflns_limit_h_min -9
_diffrn_reflns_limit_k_max 47
_diffrn_reflns_limit_k_min -47
_diffrn_reflns_limit_l_max 15
_diffrn_reflns_limit_l_min -15
_diffrn_reflns_number 27929
_diffrn_reflns_theta_full 29.00
_diffrn_reflns_theta_max 29.00
_diffrn_reflns_theta_min 2.58
_exptl_absorpt_coefficient_mu 23.463
_exptl_absorpt_correction_T_max 0.635
_exptl_absorpt_correction_T_min 0.244
_exptl_absorpt_correction_type multi-scan
_exptl_absorpt_process_details 'SADABS (Sheldrick, 2003)'
_exptl_crystal_colour colorless
_exptl_crystal_density_diffrn 3.435
_exptl_crystal_density_meas ?
_exptl_crystal_density_method 'not measured'
_exptl_crystal_description plate
_exptl_crystal_F_000 2416
_exptl_crystal_size_max 0.50
_exptl_crystal_size_mid 0.05
_exptl_crystal_size_min 0.02
_refine_diff_density_max 2.373
_refine_diff_density_min -1.324
_refine_diff_density_rms 0.319
_refine_ls_extinction_method none
_refine_ls_goodness_of_fit_ref 1.010
_refine_ls_hydrogen_treatment constr
_refine_ls_matrix_type full
_refine_ls_number_parameters 343
_refine_ls_number_reflns 7016
_refine_ls_number_restraints 0
_refine_ls_restrained_S_all 1.010
_refine_ls_R_factor_all 0.0651
_refine_ls_R_factor_gt 0.0534
_refine_ls_shift/su_max 0.001
_refine_ls_shift/su_mean 0.000
_refine_ls_structure_factor_coef Fsqd
_refine_ls_weighting_details 'calc w=1/[\s^2^(Fo^2^)+(0.0300P)^2^+70.5000P] where P=(Fo^2^+2Fc^2^)/3'
_refine_ls_weighting_scheme calc
_refine_ls_wR_factor_gt 0.1120
_refine_ls_wR_factor_ref 0.1169
_reflns_number_gt 5700
_reflns_number_total 7016
_reflns_threshold_expression I>2\s(I)
_cod_data_source_file cg8006603sup1.cif
_cod_data_source_block hg2meta
_cod_depositor_comments
;
The following automatic conversions were performed:

'_symmetry_cell_setting' value 'Monoclinic' changed to 'monoclinic'
according to /home/saulius/struct/CIF-dictionaries/cif_core.dic
dictionary named 'cif_core.dic' version 2.4.2 from 2011-04-26.

Automatic conversion script
Id: cif_fix_values 1891 2012-01-12 08:04:46Z andrius 

The following automatic conversions were performed:

'_exptl_crystal_density_meas' value 'not measured' was changed to '?'
- the value is perceived as not measured.

Automatic conversion script
Id: cif_fix_values 3008 2015-01-20 13:52:24Z robertas 
;
_cod_original_cell_volume 2663.5(9)
_cod_original_sg_symbol_H-M 'P 21/n'
_cod_database_code 4509021

loop_
_symmetry_equiv_pos_as_xyz
'x, y, z'
'-x+1/2, y+1/2, -z+1/2'
'-x, -y, -z'
'x-1/2, -y-1/2, z-1/2'

loop_
_atom_site_label
_atom_site_type_symbol
_atom_site_fract_x
_atom_site_fract_y
_atom_site_fract_z
_atom_site_U_iso_or_equiv
_atom_site_adp_type
_atom_site_occupancy
_atom_site_symmetry_multiplicity
_atom_site_calc_flag
_atom_site_refinement_flags
Hg1A Hg 1.26234(7) 0.333103(14) 1.28358(5) 0.04169(12) Uani 1 1 d .
Hg2A Hg 1.63778(7) 0.343719(14) 1.10951(5) 0.04197(12) Uani 1 1 d .
Hg1B Hg 1.79581(7) 0.261365(14) 1.34338(5) 0.04212(12) Uani 1 1 d .
Hg2B Hg 2.16875(7) 0.224391(14) 1.19420(5) 0.04221(12) Uani 1 1 d .
Cl1A Cl 1.2496(5) 0.28313(9) 1.4192(3) 0.0450(7) Uani 1 1 d .
Cl2A Cl 1.8697(4) 0.29888(9) 1.0944(3) 0.0444(6) Uani 1 1 d .
Cl1B Cl 1.7364(5) 0.32436(10) 1.3934(3) 0.0478(7) Uani 1 1 d .
Cl2B Cl 2.3835(4) 0.26297(9) 1.1237(3) 0.0434(6) Uani 1 1 d .
F3A F 1.5745(11) 0.4230(2) 0.9868(7) 0.0509(18) Uani 1 1 d .
F4A F 1.2909(13) 0.4762(2) 0.9607(9) 0.059(2) Uani 1 1 d .
F5A F 0.9883(12) 0.4647(2) 1.0660(8) 0.057(2) Uani 1 1 d .
F6A F 0.9779(11) 0.4012(2) 1.2013(7) 0.0490(17) Uani 1 1 d .
F3B F 2.1197(12) 0.1366(2) 1.1799(8) 0.0544(19) Uani 1 1 d .
F4B F 1.8513(13) 0.0890(2) 1.2326(8) 0.057(2) Uani 1 1 d .
F5B F 1.5598(12) 0.1176(2) 1.3227(8) 0.058(2) Uani 1 1 d .
F6B F 1.5404(12) 0.1924(2) 1.3664(8) 0.0526(19) Uani 1 1 d .
O1 O 1.225(2) 0.3864(4) 1.4809(11) 0.077(3) Uani 1 1 d .
O2 O 1.023(2) 0.4302(4) 1.4995(12) 0.076(3) Uani 1 1 d .
N1 N 1.165(2) 0.4195(4) 1.4688(13) 0.067(4) Uani 1 1 d .
C1A C 1.270(2) 0.3778(4) 1.1645(11) 0.042(3) Uani 1 1 d .
C2A C 1.424(2) 0.3833(4) 1.1068(12) 0.045(3) Uani 1 1 d .
C3A C 1.430(2) 0.4164(4) 1.0406(13) 0.046(3) Uani 1 1 d .
C4A C 1.2849(19) 0.4441(4) 1.0251(12) 0.045(3) Uani 1 1 d .
C5A C 1.128(2) 0.4383(4) 1.0787(13) 0.046(3) Uani 1 1 d .
C6A C 1.1284(19) 0.4052(4) 1.1468(12) 0.045(3) Uani 1 1 d .
C1B C 1.8270(19) 0.2051(4) 1.2990(10) 0.041(3) Uani 1 1 d .
C2B C 1.9725(19) 0.1899(4) 1.2501(12) 0.044(3) Uani 1 1 d .
C3B C 1.9776(18) 0.1511(4) 1.2288(12) 0.044(3) Uani 1 1 d .
C4B C 1.842(2) 0.1267(4) 1.2549(13) 0.047(3) Uani 1 1 d .
C5B C 1.694(2) 0.1407(4) 1.2999(12) 0.048(3) Uani 1 1 d .
C6B C 1.688(2) 0.1789(4) 1.3225(13) 0.046(3) Uani 1 1 d .
C7 C 1.273(3) 0.4467(5) 1.4171(16) 0.066(4) Uani 1 1 d .
C8 C 1.196(3) 0.4805(5) 1.3730(15) 0.069(5) Uani 1 1 d .
H8A H 1.0695 0.4870 1.3810 0.083 Uiso 1 1 calc R
C9 C 1.295(3) 0.5073(5) 1.3146(16) 0.065(4) Uani 1 1 d .
C10 C 1.472(3) 0.4956(6) 1.3076(17) 0.076(5) Uani 1 1 d .
H10A H 1.5405 0.5125 1.2678 0.091 Uiso 1 1 calc R
C11 C 1.567(3) 0.4615(7) 1.352(2) 0.090(7) Uani 1 1 d .
H11A H 1.6953 0.4560 1.3469 0.108 Uiso 1 1 calc R
C12 C 1.461(3) 0.4361(6) 1.4043(17) 0.072(5) Uani 1 1 d .
H12A H 1.5142 0.4117 1.4317 0.086 Uiso 1 1 calc R
C13 C 1.211(3) 0.5425(5) 1.2678(18) 0.074(5) Uani 1 1 d .
H13A H 1.3015 0.5565 1.2318 0.110 Uiso 1 1 calc R
H13B H 1.1844 0.5574 1.3358 0.110 Uiso 1 1 calc R
H13C H 1.0875 0.5380 1.2033 0.110 Uiso 1 1 calc R

loop_
_atom_site_aniso_label
_atom_site_aniso_U_11
_atom_site_aniso_U_22
_atom_site_aniso_U_33
_atom_site_aniso_U_23
_atom_site_aniso_U_13
_atom_site_aniso_U_12
Hg1A 0.0419(2) 0.0379(2) 0.0438(3) 0.00144(19) 0.00919(19) 0.00153(19)
Hg2A 0.0400(2) 0.0401(3) 0.0446(3) 0.00093(19) 0.00961(19) 0.00160(18)
Hg1B 0.0417(2) 0.0414(3) 0.0428(3) 0.00135(19) 0.01072(19) 0.00192(19)
Hg2B 0.0398(2) 0.0407(3) 0.0456(3) -0.00025(19) 0.01085(19) 0.00016(19)
Cl1A 0.0489(16) 0.0419(16) 0.0427(15) 0.0033(12) 0.0101(13) -0.0019(13)
Cl2A 0.0412(15) 0.0433(16) 0.0485(16) -0.0017(13) 0.0122(13) 0.0025(12)
Cl1B 0.0475(17) 0.0459(17) 0.0473(17) -0.0030(13) 0.0081(13) 0.0050(13)
Cl2B 0.0420(15) 0.0463(16) 0.0421(15) -0.0020(12) 0.0119(12) -0.0033(12)
F3A 0.050(4) 0.050(5) 0.053(4) 0.010(4) 0.016(4) 0.003(3)
F4A 0.057(5) 0.047(5) 0.072(6) 0.015(4) 0.014(4) 0.006(4)
F5A 0.050(4) 0.046(5) 0.072(5) 0.008(4) 0.014(4) 0.017(4)
F6A 0.047(4) 0.043(4) 0.058(5) 0.003(3) 0.015(3) 0.004(3)
F3B 0.053(5) 0.044(4) 0.066(5) -0.002(4) 0.017(4) 0.005(3)
F4B 0.062(5) 0.042(4) 0.063(5) -0.003(4) 0.010(4) -0.004(4)
F5B 0.052(5) 0.048(5) 0.069(5) 0.006(4) 0.010(4) -0.012(4)
F6B 0.052(4) 0.056(5) 0.054(5) 0.004(4) 0.022(4) -0.002(4)
O1 0.107(10) 0.070(8) 0.051(6) -0.004(6) 0.018(6) 0.014(7)
O2 0.093(9) 0.069(8) 0.070(8) 0.015(6) 0.028(7) 0.017(7)
N1 0.086(10) 0.056(8) 0.055(8) 0.005(6) 0.015(7) 0.007(7)
C1A 0.053(7) 0.034(6) 0.037(6) -0.001(5) 0.005(5) 0.004(5)
C2A 0.050(7) 0.037(6) 0.046(7) -0.003(5) 0.009(6) 0.002(5)
C3A 0.050(7) 0.043(7) 0.047(7) -0.003(5) 0.015(6) -0.006(6)
C4A 0.045(7) 0.042(7) 0.045(7) 0.003(5) 0.009(5) 0.000(5)
C5A 0.051(7) 0.036(6) 0.048(7) 0.000(5) 0.008(6) -0.001(5)
C6A 0.041(6) 0.051(8) 0.041(6) -0.004(5) 0.009(5) -0.004(5)
C1B 0.049(7) 0.047(7) 0.023(5) -0.004(4) 0.003(5) -0.004(5)
C2B 0.041(6) 0.043(7) 0.042(6) 0.006(5) 0.003(5) -0.001(5)
C3B 0.035(6) 0.051(8) 0.046(7) 0.001(6) 0.012(5) -0.002(5)
C4B 0.054(8) 0.036(6) 0.045(7) -0.005(5) 0.002(6) 0.001(6)
C5B 0.052(8) 0.043(7) 0.042(7) 0.006(5) 0.004(6) -0.010(6)
C6B 0.051(7) 0.041(7) 0.047(7) 0.007(5) 0.014(6) 0.006(6)
C7 0.069(10) 0.058(10) 0.059(9) -0.021(8) -0.002(8) -0.001(8)
C8 0.079(12) 0.065(11) 0.054(9) -0.010(8) 0.002(8) 0.008(9)
C9 0.067(10) 0.059(10) 0.060(9) -0.004(7) 0.003(8) 0.003(8)
C10 0.061(10) 0.093(14) 0.064(10) -0.029(10) 0.002(8) -0.018(10)
C11 0.068(12) 0.086(15) 0.098(15) -0.029(12) -0.010(11) 0.015(11)
C12 0.078(12) 0.067(11) 0.064(10) -0.024(9) 0.007(9) -0.007(9)
C13 0.087(13) 0.061(11) 0.070(11) 0.004(8) 0.018(10) -0.001(9)

loop_
_atom_type_symbol
_atom_type_description
_atom_type_scat_dispersion_real
_atom_type_scat_dispersion_imag
_atom_type_scat_source
C C 0.0033 0.0016 'International Tables Vol C Tables 4.2.6.8 and 6.1.1.4'
H H 0.0000 0.0000 'International Tables Vol C Tables 4.2.6.8 and 6.1.1.4'
N N 0.0061 0.0033 'International Tables Vol C Tables 4.2.6.8 and 6.1.1.4'
O O 0.0106 0.0060 'International Tables Vol C Tables 4.2.6.8 and 6.1.1.4'
F F 0.0171 0.0103 'International Tables Vol C Tables 4.2.6.8 and 6.1.1.4'
Cl Cl 0.1484 0.1585 'International Tables Vol C Tables 4.2.6.8 and 6.1.1.4'
Hg Hg -2.3894 9.2266 'International Tables Vol C Tables 4.2.6.8 and 6.1.1.4'

loop_
_geom_angle_atom_site_label_1
_geom_angle_atom_site_label_2
_geom_angle_atom_site_label_3
_geom_angle
C1A Hg1A Cl1A 179.0(4)
C2A Hg2A Cl2A 175.2(4)
C1B Hg1B Cl1B 175.8(4)
C2B Hg2B Cl2B 177.9(4)
O2 N1 O1 123.5(16)
O2 N1 C7 118.9(15)
O1 N1 C7 117.6(16)
C6A C1A C2A 117.5(12)
C6A C1A Hg1A 118.9(10)
C2A C1A Hg1A 123.4(9)
C3A C2A C1A 119.7(12)
C3A C2A Hg2A 116.3(10)
C1A C2A Hg2A 123.9(9)
F3A C3A C2A 121.6(12)
F3A C3A C4A 116.9(12)
C2A C3A C4A 121.5(13)
F4A C4A C3A 121.5(12)
F4A C4A C5A 119.5(12)
C3A C4A C5A 119.0(12)
F5A C5A C6A 121.9(13)
F5A C5A C4A 120.1(12)
C6A C5A C4A 118.0(12)
C1A C6A F6A 119.6(12)
C1A C6A C5A 124.1(13)
F6A C6A C5A 116.3(12)
C2B C1B C6B 116.6(12)
C2B C1B Hg1B 126.8(10)
C6B C1B Hg1B 116.7(9)
C3B C2B C1B 120.0(12)
C3B C2B Hg2B 118.3(10)
C1B C2B Hg2B 121.6(10)
F3B C3B C4B 119.0(12)
F3B C3B C2B 119.5(12)
C4B C3B C2B 121.6(12)
F4B C4B C5B 119.7(13)
F4B C4B C3B 120.1(13)
C5B C4B C3B 120.2(12)
F5B C5B C6B 120.2(13)
F5B C5B C4B 120.8(13)
C6B C5B C4B 119.0(13)
F6B C6B C5B 118.5(13)
F6B C6B C1B 118.8(12)
C5B C6B C1B 122.6(13)
C8 C7 C12 119(2)
C8 C7 N1 121.4(18)
C12 C7 N1 118.9(17)
C7 C8 C9 122.9(19)
C7 C8 H8A 118.6
C9 C8 H8A 118.6
C10 C9 C13 124(2)
C10 C9 C8 114.1(18)
C13 C9 C8 122.2(18)
C9 C10 C11 128(2)
C9 C10 H10A 116.2
C11 C10 H10A 116.2
C12 C11 C10 116(2)
C12 C11 H11A 122.1
C10 C11 H11A 122.1
C11 C12 C7 120.0(19)
C11 C12 H12A 120.0
C7 C12 H12A 120.0
C9 C13 H13A 109.5
C9 C13 H13B 109.5
H13A C13 H13B 109.5
C9 C13 H13C 109.5
H13A C13 H13C 109.5
H13B C13 H13C 109.5

loop_
_geom_bond_atom_site_label_1
_geom_bond_atom_site_label_2
_geom_bond_distance
Hg1A C1A 2.061(13)
Hg1A Cl1A 2.331(3)
Hg2A C2A 2.051(13)
Hg2A Cl2A 2.314(3)
Hg1B C1B 2.060(13)
Hg1B Cl1B 2.344(3)
Hg2B C2B 2.065(13)
Hg2B Cl2B 2.328(3)
F3A C3A 1.342(15)
F4A C4A 1.338(15)
F5A C5A 1.336(15)
F6A C6A 1.371(15)
F3B C3B 1.368(15)
F4B C4B 1.351(15)
F5B C5B 1.328(15)
F6B C6B 1.355(16)
O1 N1 1.229(18)
O2 N1 1.207(19)
N1 C7 1.44(2)
C1A C6A 1.363(18)
C1A C2A 1.423(19)
C2A C3A 1.384(19)
C3A C4A 1.391(19)
C4A C5A 1.413(19)
C5A C6A 1.385(19)
C1B C2B 1.398(19)
C1B C6B 1.425(19)
C2B C3B 1.380(19)
C3B C4B 1.374(19)
C4B C5B 1.37(2)
C5B C6B 1.363(19)
C7 C8 1.34(2)
C7 C12 1.43(3)
C8 C9 1.43(3)
C8 H8A 0.9500
C9 C10 1.35(3)
C9 C13 1.41(2)
C10 C11 1.39(3)
C10 H10A 0.9500
C11 C12 1.39(3)
C11 H11A 0.9500
C12 H12A 0.9500
C13 H13A 0.9800
C13 H13B 0.9800
C13 H13C 0.9800

loop_
_geom_torsion_atom_site_label_1
_geom_torsion_atom_site_label_2
_geom_torsion_atom_site_label_3
_geom_torsion_atom_site_label_4
_geom_torsion
C6A C1A C2A C3A 2.9(19)
Hg1A C1A C2A C3A -172.0(10)
C6A C1A C2A Hg2A -174.9(10)
Hg1A C1A C2A Hg2A 10.2(16)
C1A C2A C3A F3A 178.7(12)
Hg2A C2A C3A F3A -3.4(17)
Hg2A C2A C3A C4A 175.6(10)
F3A C3A C4A F4A -0.8(19)
C2A C3A C4A F4A -179.8(12)
F3A C3A C4A C5A 179.2(12)
F4A C4A C5A F5A -0.6(19)
C3A C4A C5A F5A 179.3(12)
F4A C4A C5A C6A -178.7(12)
C3A C4A C5A C6A 1.3(19)
C2A C1A C6A F6A -179.6(11)
Hg1A C1A C6A F6A -4.5(16)
Hg1A C1A C6A C5A 173.7(10)
F5A C5A C6A C1A -178.7(12)
F5A C5A C6A F6A -0.5(19)
C4A C5A C6A F6A 177.6(11)
C6B C1B C2B C3B -1.0(17)
Hg1B C1B C2B C3B 177.9(9)
C6B C1B C2B Hg2B 173.8(9)
Hg1B C1B C2B Hg2B -7.2(15)
C1B C2B C3B F3B 179.5(11)
Hg2B C2B C3B F3B 4.5(16)
Hg2B C2B C3B C4B -175.1(10)
F3B C3B C4B F4B 0.2(19)
C2B C3B C4B F4B 179.8(12)
F3B C3B C4B C5B -177.7(12)
F4B C4B C5B F5B 0.4(19)
C3B C4B C5B F5B 178.3(12)
F4B C4B C5B C6B 179.7(12)
F5B C5B C6B F6B -1.0(19)
C4B C5B C6B F6B 179.7(12)
F5B C5B C6B C1B -179.5(11)
C2B C1B C6B F6B -178.0(11)
Hg1B C1B C6B F6B 2.9(15)
C2B C1B C6B C5B 0.5(19)
Hg1B C1B C6B C5B -178.6(10)
O1 N1 C7 C8 163.9(15)
O2 N1 C7 C12 167.4(15)
N1 C7 C8 C9 -176.3(15)
C7 C8 C9 C13 179.3(17)
C13 C9 C10 C11 179.5(18)
N1 C7 C12 C11 178.5(16)
